data_8000432
loop_
_publ_author_name
'Zong, Zhaohui'
'Li, Peizhou'
'Hao, Aiyou'
'Xing, Pengyao'

_publ_section_title
;
 Self-Assembly of <i>N</i>-Terminal Aryl Amino Acids into Adaptive Single-
 and Double-Strand Helices.
;
_journal_issue 10
_journal_name_full 'The journal of physical chemistry letters'
_journal_page_first 4147
_journal_page_last 4155
_journal_paper_doi 10.1021/acs.jpclett.0c00997
_journal_volume 11
_journal_year 2020
_chemical_absolute_configuration syn
_chemical_formula_moiety 'C20 H19 Fe N O3, C H2 Cl2'
_chemical_formula_sum 'C21 H21 Cl2 Fe N O3'
_chemical_formula_weight 462.14
_space_group_crystal_system orthorhombic
_space_group_IT_number 20
_space_group_name_Hall 'C 2c 2'
_space_group_name_H-M_alt 'C 2 2 21'
_atom_sites_solution_hydrogens geom
_atom_sites_solution_primary dual
_audit_creation_date 2019-10-25
_audit_creation_method
;
Olex2 1.2
(compiled 2018.05.29 svn.r3508 for OlexSys, GUI svn.r5506)
;
_cell_angle_alpha 90
_cell_angle_beta 90
_cell_angle_gamma 90
_cell_formula_units_Z 8
_cell_length_a 9.66820(10)
_cell_length_b 15.8378(2)
_cell_length_c 26.3801(3)
_cell_measurement_reflns_used 15460
_cell_measurement_temperature 172.99(10)
_cell_measurement_theta_max 76.1930
_cell_measurement_theta_min 3.3170
_cell_volume 4039.40(8)
_computing_cell_refinement 'CrysAlisPro 1.171.40.25a (Rigaku OD, 2018)'
_computing_data_collection 'CrysAlisPro 1.171.40.25a (Rigaku OD, 2018)'
_computing_data_reduction 'CrysAlisPro 1.171.40.25a (Rigaku OD, 2018)'
_computing_molecular_graphics 'Olex2 (Dolomanov et al., 2009)'
_computing_publication_material 'Olex2 (Dolomanov et al., 2009)'
_computing_structure_refinement 'ShelXL (Sheldrick, 2015)'
_computing_structure_solution 'ShelXT (Sheldrick, 2015)'
_diffrn_ambient_environment N~2~
_diffrn_ambient_temperature 172.99(10)
_diffrn_detector 'CCD plate'
_diffrn_detector_area_resol_mean 10.0000
_diffrn_detector_type HyPix
_diffrn_measured_fraction_theta_full 0.987
_diffrn_measured_fraction_theta_max 0.997
_diffrn_measurement_details
;
List of Runs (angles in degrees, time in seconds):

  # Type    Start    End  Width  t~exp~   \w     \q     \k     \f   Frames
--------------------------------------------------------------------------
  1  \w    -20.00  24.00   1.00    0.45    --  -48.45  57.00 140.00   44
  2  \w    -62.00 -31.00   1.00    0.45    --  -48.45  57.00 140.00   31
  3  \w   -119.00 -61.00   1.00    0.45    --  -48.45 -57.00  -0.00   58
  4  \w   -117.00 -91.00   1.00    3.00    --  -86.25 -57.00  -0.00   26
  5  \w    -66.00 -14.00   1.00    3.00    --  -86.25  57.00 140.00   52
  6  \w    -97.00 -69.00   1.00    3.00    --  -86.25  57.00 140.00   28
  7  \w     35.00  69.00   1.00    3.00    --  106.49 -57.00  -0.00   34
  8  \w     77.00 121.00   1.00    3.00    --  106.49 -57.00  -0.00   44
  9  \w   -120.00 -72.00   1.00    0.45    --  -48.45-125.00-180.00   48
 10  \w   -119.00 -86.00   1.00    0.45    --  -48.45-125.00 -30.00   33
 11  \w    -11.00  63.00   1.00    0.45    --   48.45 -57.00  -0.00   74
 12  \w     67.00 115.00   1.00    0.45    --   48.45  57.00 140.00   48
 13  \w   -126.00 -73.00   1.00    3.00    --  -86.25 -38.00 -90.00   53
 14  \w   -159.00 -77.00   1.00    3.00    --  -86.25 -38.00-150.00   82
 15  \w   -152.00 -75.00   1.00    3.00    --  -86.25 -19.00 -60.00   77
 16  \w    -94.00 -63.00   1.00    3.00    --  -86.25 -77.00 -90.00   31
 17  \w   -147.00-117.00   1.00    3.00    --  -86.25 -77.00 -90.00   30
 18  \w   -159.00-129.00   1.00    3.00    --  -86.25 -38.00 -90.00   30
 19  \w   -159.00 -90.00   1.00    3.00    --  -86.25 -99.00  90.00   69
 20  \w     84.00 177.00   1.00    3.00    --  106.49  77.00-150.00   93
 21  \w     34.00 126.00   1.00    3.00    --  106.49 -77.00 -60.00   92
 22  \w     97.00 178.00   1.00    3.00    --  106.49  19.00  90.00   81
 23  \w     98.00 177.00   1.00    3.00    --  106.49  57.00 -90.00   79
 24  \w     34.00 109.00   1.00    3.00    --  106.49 -99.00-150.00   75
 25  \w     93.00 173.00   1.00    3.00    --  106.49  57.00 140.00   80
;
_diffrn_measurement_device 'four-circle diffractometer'
_diffrn_measurement_device_type 'XtaLAB Synergy, Dualflex, HyPix'
_diffrn_measurement_method '\w scans'
_diffrn_measurement_specimen_support 'Mitegen 50um'
_diffrn_orient_matrix_type 'CrysAlisPro convention (1999,Acta A55,543-557)'
_diffrn_orient_matrix_UB_11 -0.1549910000
_diffrn_orient_matrix_UB_12 -0.0227072000
_diffrn_orient_matrix_UB_13 0.0003276000
_diffrn_orient_matrix_UB_21 0.0252751000
_diffrn_orient_matrix_UB_22 -0.0625593000
_diffrn_orient_matrix_UB_23 0.0437798000
_diffrn_orient_matrix_UB_31 -0.0273232000
_diffrn_orient_matrix_UB_32 0.0708959000
_diffrn_orient_matrix_UB_33 0.0386464000
_diffrn_radiation_collimation 0.3
_diffrn_radiation_monochromator mirror
_diffrn_radiation_probe x-ray
_diffrn_radiation_type CuK\a
_diffrn_radiation_wavelength 1.54184
_diffrn_reflns_av_R_equivalents 0.0317
_diffrn_reflns_av_unetI/netI 0.0201
_diffrn_reflns_Laue_measured_fraction_full 0.987
_diffrn_reflns_Laue_measured_fraction_max 0.997
_diffrn_reflns_limit_h_max 11
_diffrn_reflns_limit_h_min -11
_diffrn_reflns_limit_k_max 18
_diffrn_reflns_limit_k_min -18
_diffrn_reflns_limit_l_max 31
_diffrn_reflns_limit_l_min -29
_diffrn_reflns_number 20085
_diffrn_reflns_point_group_measured_fraction_full 0.988
_diffrn_reflns_point_group_measured_fraction_max 0.997
_diffrn_reflns_theta_full 67.684
_diffrn_reflns_theta_max 67.059
_diffrn_reflns_theta_min 5.360
_diffrn_source 'micro-focus sealed X-ray tube'
_diffrn_source_current 24.0
_diffrn_source_power 1.2
_diffrn_source_target Mo
_diffrn_source_type 'PhotonJet (Cu) X-ray Source'
_diffrn_source_voltage 50.0
_exptl_absorpt_coefficient_mu 8.609
_exptl_absorpt_correction_T_max 1.00000
_exptl_absorpt_correction_T_min 0.52195
_exptl_absorpt_correction_type multi-scan
_exptl_absorpt_process_details
;
CrysAlisPro 1.171.40.25a (Rigaku Oxford Diffraction, 2018)
Empirical absorption correction using spherical harmonics,
 implemented in SCALE3 ABSPACK scaling algorithm.
;
_exptl_crystal_colour 'clear light orange'
_exptl_crystal_colour_lustre clear
_exptl_crystal_colour_modifier light
_exptl_crystal_colour_primary orange
_exptl_crystal_density_diffrn 1.520
_exptl_crystal_description block
_exptl_crystal_F_000 1904
_exptl_crystal_size_max 0.05
_exptl_crystal_size_mid 0.05
_exptl_crystal_size_min 0.04
_refine_diff_density_max 0.333
_refine_diff_density_min -0.658
_refine_diff_density_rms 0.080
_refine_ls_abs_structure_details
;
 Flack x determined using 1482 quotients [(I+)-(I-)]/[(I+)+(I-)]
 (Parsons and Flack (2004), Acta Cryst. A60, s61).
;
_refine_ls_abs_structure_Flack -0.002(2)
_refine_ls_extinction_method none
_refine_ls_goodness_of_fit_ref 1.130
_refine_ls_hydrogen_treatment constr
_refine_ls_matrix_type full
_refine_ls_number_parameters 254
_refine_ls_number_reflns 3605
_refine_ls_number_restraints 0
_refine_ls_restrained_S_all 1.130
_refine_ls_R_factor_all 0.0401
_refine_ls_R_factor_gt 0.0382
_refine_ls_shift/su_max 0.001
_refine_ls_shift/su_mean 0.000
_refine_ls_structure_factor_coef Fsqd
_refine_ls_weighting_details 'w=1/[\s^2^(Fo^2^)+(0.0769P)^2^+4.2061P] where P=(Fo^2^+2Fc^2^)/3'
_refine_ls_weighting_scheme calc
_refine_ls_wR_factor_gt 0.1115
_refine_ls_wR_factor_ref 0.1146
_reflns_Friedel_coverage 0.781
_reflns_Friedel_fraction_full 0.988
_reflns_Friedel_fraction_max 0.997
_reflns_number_gt 3490
_reflns_number_total 3605
_reflns_threshold_expression 'I > 2\s(I)'
_cod_data_source_file jz0c00997_si_004.cif
_cod_data_source_block 191025f
_cod_depositor_comments 'Adding full bibliography for 8000429--8000432.cif.'
_cod_database_code 8000432
_shelxl_version_number 2013-4
_chemical_oxdiff_formula FeCNO
_shelx_space_group_comment
;
The symmetry employed for this shelxl refinement is uniquely defined
by the following loop, which should always be used as a source of
symmetry information in preference to the above space-group names.
They are only intended as comments.
;
_shelx_estimated_absorpt_t_max 0.725
_shelx_estimated_absorpt_t_min 0.673
_reflns_odcompleteness_completeness 99.85
_reflns_odcompleteness_iscentric 1
_reflns_odcompleteness_theta 66.97
_olex2_refinement_description
;
1. Fixed Uiso
 At 1.2 times of:
  All C(H) groups, All C(H,H) groups, All N(H) groups
 At 1.5 times of:
  All O(H) groups
2.a Ternary CH refined with riding coordinates:
 C2(H2)
2.b Secondary CH2 refined with riding coordinates:
 C4(H4A,H4B), C21(H21A,H21B)
2.c Aromatic/amide H refined with riding coordinates:
 N1(H1), C7(H7), C8(H8), C9(H9), C10(H10), C11(H11), C12(H12), C13(H13),
 C14(H14), C15(H15), C16(H16), C17(H17), C18(H18), C19(H19), C20(H20)
2.d Idealised tetrahedral OH refined as rotating group:
 O3(H3)
;
_olex2_submission_special_instructions 'No special instructions were received'
_oxdiff_exptl_absorpt_empirical_details
;
Empirical correction (ABSPACK) includes:
- Absorption correction using spherical harmonics
- Frame scaling
;
_oxdiff_exptl_absorpt_empirical_full_max 1.560
_oxdiff_exptl_absorpt_empirical_full_min 0.721

loop_
_space_group_symop_operation_xyz
'x, y, z'
'-x, -y, z+1/2'
'-x, y, -z+1/2'
'x, -y, -z'
'x+1/2, y+1/2, z'
'-x+1/2, -y+1/2, z+1/2'
'-x+1/2, y+1/2, -z+1/2'
'x+1/2, -y+1/2, -z'

loop_
_atom_site_label
_atom_site_type_symbol
_atom_site_fract_x
_atom_site_fract_y
_atom_site_fract_z
_atom_site_U_iso_or_equiv
_atom_site_adp_type
_atom_site_occupancy
_atom_site_site_symmetry_order
_atom_site_calc_flag
_atom_site_refinement_flags_posn
_atom_site_refinement_flags_adp
_atom_site_refinement_flags_occupancy
_atom_site_disorder_assembly
_atom_site_disorder_group
Fe1 Fe 0.82876(7) 0.43820(4) 0.62443(2) 0.0266(2) Uani 1 1 d . . . . .
O1 O 0.4196(3) 0.43269(19) 0.43654(11) 0.0275(6) Uani 1 1 d . . . . .
O2 O 0.6830(3) 0.30133(18) 0.51804(12) 0.0287(7) Uani 1 1 d . . . . .
O3 O 0.3104(4) 0.3121(2) 0.43157(12) 0.0344(7) Uani 1 1 d . . . . .
H3 H 0.2806 0.2760 0.4510 0.052 Uiso 1 1 calc GR . . . .
N1 N 0.5229(3) 0.4016(2) 0.53176(12) 0.0192(7) Uani 1 1 d . . . . .
H1 H 0.5056 0.4520 0.5422 0.023 Uiso 1 1 calc R . . . .
C1 C 0.3824(4) 0.3682(2) 0.45724(15) 0.0211(8) Uani 1 1 d . . . . .
C2 C 0.4089(4) 0.3503(2) 0.51333(15) 0.0197(8) Uani 1 1 d . . . . .
H2 H 0.4320 0.2905 0.5176 0.024 Uiso 1 1 calc R . . . .
C3 C 0.6538(4) 0.3739(2) 0.53313(14) 0.0196(8) Uani 1 1 d . . . . .
C4 C 0.2762(4) 0.3702(3) 0.54288(16) 0.0231(8) Uani 1 1 d . . . . .
H4A H 0.2635 0.4310 0.5437 0.028 Uiso 1 1 calc R . . . .
H4B H 0.1981 0.3460 0.5249 0.028 Uiso 1 1 calc R . . . .
C5 C 0.2763(4) 0.3373(3) 0.59668(17) 0.0271(9) Uani 1 1 d . . . . .
C6 C 0.7597(4) 0.4328(3) 0.55215(14) 0.0227(8) Uani 1 1 d . . . . .
C7 C 0.7423(4) 0.5159(3) 0.57196(16) 0.0261(9) Uani 1 1 d . . . . .
H7 H 0.6589 0.5447 0.5752 0.031 Uiso 1 1 calc R . . . .
C8 C 0.9056(5) 0.4133(3) 0.55404(18) 0.0300(10) Uani 1 1 d . . . . .
H8 H 0.9471 0.3634 0.5433 0.036 Uiso 1 1 calc R . . . .
C9 C 0.8755(5) 0.5471(3) 0.58598(17) 0.0317(10) Uani 1 1 d . . . . .
H9 H 0.8942 0.5998 0.5999 0.038 Uiso 1 1 calc R . . . .
C10 C 0.9736(5) 0.4838(3) 0.57506(17) 0.0339(10) Uani 1 1 d . . . . .
H10 H 1.0683 0.4879 0.5808 0.041 Uiso 1 1 calc R . . . .
C11 C 0.3324(7) 0.3534(4) 0.68530(19) 0.0495(13) Uani 1 1 d . . . . .
H11 H 0.3718 0.3851 0.7112 0.059 Uiso 1 1 calc R . . . .
C12 C 0.7103(6) 0.3576(4) 0.6665(2) 0.0462(13) Uani 1 1 d . . . . .
H12 H 0.6359 0.3261 0.6546 0.055 Uiso 1 1 calc R . . . .
C13 C 0.7031(6) 0.4404(4) 0.68660(18) 0.0476(13) Uani 1 1 d . . . . .
H13 H 0.6234 0.4727 0.6904 0.057 Uiso 1 1 calc R . . . .
C14 C 0.2158(6) 0.2603(3) 0.6079(2) 0.0413(12) Uani 1 1 d . . . . .
H14 H 0.1762 0.2285 0.5820 0.050 Uiso 1 1 calc R . . . .
C15 C 0.2137(7) 0.2298(4) 0.6576(2) 0.0535(16) Uani 1 1 d . . . . .
H15 H 0.1730 0.1780 0.6647 0.064 Uiso 1 1 calc R . . . .
C16 C 0.8496(7) 0.3311(4) 0.6678(2) 0.0492(14) Uani 1 1 d . . . . .
H16 H 0.8827 0.2789 0.6571 0.059 Uiso 1 1 calc R . . . .
C17 C 0.3349(6) 0.3833(3) 0.63606(18) 0.0386(11) Uani 1 1 d . . . . .
H17 H 0.3764 0.4350 0.6292 0.046 Uiso 1 1 calc R . . . .
C18 C 0.2719(7) 0.2767(4) 0.6961(2) 0.0528(15) Uani 1 1 d . . . . .
H18 H 0.2703 0.2566 0.7292 0.063 Uiso 1 1 calc R . . . .
C19 C 0.9301(7) 0.3971(4) 0.6880(2) 0.0513(15) Uani 1 1 d . . . . .
H19 H 1.0253 0.3965 0.6929 0.062 Uiso 1 1 calc R . . . .
C20 C 0.8386(7) 0.4651(4) 0.69980(19) 0.0522(14) Uani 1 1 d . . . . .
H20 H 0.8640 0.5168 0.7137 0.063 Uiso 1 1 calc R . . . .
Cl1 Cl 0.3703(2) 0.39995(13) 0.29156(8) 0.0748(5) Uani 1 1 d . . . . .
Cl2 Cl 0.0862(2) 0.35083(13) 0.31133(9) 0.0761(5) Uani 1 1 d . . . . .
C21 C 0.2189(9) 0.4186(5) 0.3261(3) 0.0670(19) Uani 1 1 d . . . . .
H21A H 0.2395 0.4136 0.3619 0.080 Uiso 1 1 calc R . . . .
H21B H 0.1887 0.4761 0.3198 0.080 Uiso 1 1 calc R . . . .

loop_
_atom_site_aniso_label
_atom_site_aniso_U_11
_atom_site_aniso_U_22
_atom_site_aniso_U_33
_atom_site_aniso_U_23
_atom_site_aniso_U_13
_atom_site_aniso_U_12
Fe1 0.0232(3) 0.0362(4) 0.0205(3) -0.0017(3) -0.0049(3) 0.0048(3)
O1 0.0330(15) 0.0241(15) 0.0255(14) 0.0021(12) -0.0014(12) -0.0104(13)
O2 0.0283(15) 0.0238(14) 0.0342(15) -0.0081(12) -0.0035(13) 0.0119(13)
O3 0.046(2) 0.0296(16) 0.0276(15) -0.0017(12) -0.0039(14) -0.0214(15)
N1 0.0177(16) 0.0149(14) 0.0251(16) -0.0042(12) -0.0026(13) 0.0015(12)
C1 0.0195(18) 0.0196(18) 0.0240(19) -0.0046(15) 0.0007(15) -0.0023(15)
C2 0.0193(19) 0.0162(17) 0.024(2) -0.0008(14) 0.0019(15) -0.0011(15)
C3 0.022(2) 0.0220(18) 0.0147(16) 0.0001(14) 0.0000(14) 0.0045(15)
C4 0.0173(19) 0.025(2) 0.027(2) -0.0018(16) 0.0010(15) 0.0009(15)
C5 0.023(2) 0.031(2) 0.027(2) -0.0025(17) 0.0081(16) 0.0053(17)
C6 0.0182(18) 0.030(2) 0.0201(18) -0.0014(17) -0.0007(14) 0.0056(17)
C7 0.022(2) 0.028(2) 0.028(2) -0.0026(17) -0.0064(17) 0.0013(17)
C8 0.022(2) 0.036(2) 0.031(2) -0.0053(18) 0.0010(17) 0.0065(18)
C9 0.028(2) 0.035(2) 0.031(2) -0.0036(18) -0.0052(17) -0.0034(19)
C10 0.020(2) 0.053(3) 0.029(2) -0.006(2) -0.0038(18) -0.002(2)
C11 0.048(3) 0.076(4) 0.025(2) -0.004(2) 0.002(2) 0.003(3)
C12 0.050(3) 0.058(3) 0.031(2) 0.013(2) -0.002(2) -0.008(3)
C13 0.047(3) 0.070(4) 0.026(2) 0.002(3) 0.003(2) -0.001(3)
C14 0.055(3) 0.032(2) 0.037(2) -0.001(2) 0.013(2) -0.001(2)
C15 0.071(4) 0.040(3) 0.049(3) 0.010(2) 0.023(3) 0.004(3)
C16 0.059(4) 0.050(3) 0.038(3) 0.013(2) -0.014(3) 0.008(3)
C17 0.038(3) 0.047(3) 0.031(2) -0.0039(19) 0.007(2) -0.008(2)
C18 0.056(3) 0.070(4) 0.032(3) 0.014(3) 0.015(3) 0.020(3)
C19 0.046(3) 0.073(4) 0.034(3) 0.010(3) -0.015(2) 0.002(3)
C20 0.062(4) 0.073(4) 0.022(2) -0.002(2) -0.005(2) -0.006(3)
Cl1 0.0682(12) 0.0770(11) 0.0792(12) 0.0067(9) 0.0063(9) 0.0002(9)
Cl2 0.0629(10) 0.0689(11) 0.0964(14) -0.0176(10) 0.0050(9) 0.0072(9)
C21 0.083(5) 0.071(4) 0.047(4) -0.004(3) -0.008(3) 0.017(4)

loop_
_atom_type_symbol
_atom_type_description
_atom_type_scat_dispersion_real
_atom_type_scat_dispersion_imag
_atom_type_scat_source
C C 0.0181 0.0091 'International Tables Vol C Tables 4.2.6.8 and 6.1.1.4'
H H 0.0000 0.0000 'International Tables Vol C Tables 4.2.6.8 and 6.1.1.4'
Cl Cl 0.3639 0.7018 'International Tables Vol C Tables 4.2.6.8 and 6.1.1.4'
Fe Fe -1.1336 3.1974 'International Tables Vol C Tables 4.2.6.8 and 6.1.1.4'
N N 0.0311 0.0180 'International Tables Vol C Tables 4.2.6.8 and 6.1.1.4'
O O 0.0492 0.0322 'International Tables Vol C Tables 4.2.6.8 and 6.1.1.4'

loop_
_geom_angle_atom_site_label_1
_geom_angle_atom_site_label_2
_geom_angle_atom_site_label_3
_geom_angle
_geom_angle_site_symmetry_1
_geom_angle_site_symmetry_3
_geom_angle_publ_flag
C6 Fe1 C7 41.20(18) . . ?
C6 Fe1 C8 41.69(16) . . ?
C6 Fe1 C9 69.04(18) . . ?
C6 Fe1 C10 68.94(17) . . ?
C6 Fe1 C12 107.5(2) . . ?
C6 Fe1 C13 124.2(2) . . ?
C6 Fe1 C16 121.4(2) . . ?
C6 Fe1 C19 156.4(2) . . ?
C6 Fe1 C20 161.0(2) . . ?
C7 Fe1 C8 69.29(18) . . ?
C7 Fe1 C9 40.94(17) . . ?
C7 Fe1 C10 68.54(18) . . ?
C7 Fe1 C12 121.2(2) . . ?
C7 Fe1 C13 107.0(2) . . ?
C7 Fe1 C16 156.8(2) . . ?
C7 Fe1 C19 161.3(2) . . ?
C7 Fe1 C20 123.9(2) . . ?
C8 Fe1 C9 68.38(19) . . ?
C8 Fe1 C10 40.37(19) . . ?
C8 Fe1 C12 125.4(2) . . ?
C8 Fe1 C13 162.2(2) . . ?
C8 Fe1 C16 108.2(2) . . ?
C8 Fe1 C19 120.7(2) . . ?
C9 Fe1 C16 161.3(2) . . ?
C10 Fe1 C9 40.3(2) . . ?
C10 Fe1 C16 125.3(2) . . ?
C10 Fe1 C19 107.8(2) . . ?
C12 Fe1 C9 156.6(2) . . ?
C12 Fe1 C10 162.0(2) . . ?
C12 Fe1 C16 40.3(3) . . ?
C12 Fe1 C19 67.9(2) . . ?
C13 Fe1 C9 120.9(2) . . ?
C13 Fe1 C10 156.0(2) . . ?
C13 Fe1 C12 40.6(3) . . ?
C13 Fe1 C16 68.0(3) . . ?
C13 Fe1 C19 68.4(2) . . ?
C19 Fe1 C9 124.5(2) . . ?
C19 Fe1 C16 40.1(3) . . ?
C20 Fe1 C8 156.0(2) . . ?
C20 Fe1 C9 107.3(2) . . ?
C20 Fe1 C10 121.1(2) . . ?
C20 Fe1 C12 68.0(3) . . ?
C20 Fe1 C13 40.5(3) . . ?
C20 Fe1 C16 68.0(3) . . ?
C20 Fe1 C19 40.9(3) . . ?
C3 N1 C2 122.8(3) . . ?
O1 C1 O3 119.6(4) . . ?
O1 C1 C2 122.9(3) . . ?
O3 C1 C2 117.5(3) . . ?
N1 C2 C1 110.3(3) . . ?
N1 C2 C4 110.4(3) . . ?
C1 C2 C4 108.3(3) . . ?
O2 C3 N1 120.4(4) . . ?
O2 C3 C6 122.3(4) . . ?
N1 C3 C6 117.3(3) . . ?
C5 C4 C2 113.9(3) . . ?
C14 C5 C4 120.3(4) . . ?
C14 C5 C17 118.4(5) . . ?
C17 C5 C4 121.3(4) . . ?
C3 C6 Fe1 125.3(3) . . ?
C7 C6 Fe1 69.7(2) . . ?
C7 C6 C3 128.8(4) . . ?
C7 C6 C8 107.4(4) . . ?
C8 C6 Fe1 69.8(2) . . ?
C8 C6 C3 123.8(4) . . ?
C6 C7 Fe1 69.1(2) . . ?
C6 C7 C9 108.0(4) . . ?
C9 C7 Fe1 70.3(3) . . ?
C6 C8 Fe1 68.6(2) . . ?
C10 C8 Fe1 70.0(3) . . ?
C10 C8 C6 107.5(4) . . ?
C7 C9 Fe1 68.8(3) . . ?
C10 C9 Fe1 69.6(3) . . ?
C10 C9 C7 107.9(4) . . ?
C8 C10 Fe1 69.6(3) . . ?
C8 C10 C9 109.2(4) . . ?
C9 C10 Fe1 70.1(3) . . ?
C18 C11 C17 120.2(6) . . ?
C13 C12 Fe1 69.6(3) . . ?
C16 C12 Fe1 70.3(3) . . ?
C16 C12 C13 108.3(5) . . ?
C12 C13 Fe1 69.8(3) . . ?
C20 C13 Fe1 69.5(3) . . ?
C20 C13 C12 107.6(5) . . ?
C5 C14 C15 120.7(5) . . ?
C18 C15 C14 120.0(6) . . ?
C12 C16 Fe1 69.4(3) . . ?
C19 C16 Fe1 69.7(3) . . ?
C19 C16 C12 108.4(6) . . ?
C11 C17 C5 121.0(5) . . ?
C15 C18 C11 119.8(5) . . ?
C16 C19 Fe1 70.2(3) . . ?
C16 C19 C20 107.5(6) . . ?
C20 C19 Fe1 69.0(3) . . ?
C13 C20 Fe1 70.0(3) . . ?
C13 C20 C19 108.2(6) . . ?
C19 C20 Fe1 70.1(3) . . ?
Cl2 C21 Cl1 113.7(4) . . ?

loop_
_geom_bond_atom_site_label_1
_geom_bond_atom_site_label_2
_geom_bond_distance
_geom_bond_site_symmetry_2
_geom_bond_publ_flag
Fe1 C6 2.022(4) . ?
Fe1 C7 2.031(4) . ?
Fe1 C8 2.038(5) . ?
Fe1 C9 2.051(5) . ?
Fe1 C10 2.044(5) . ?
Fe1 C12 2.043(6) . ?
Fe1 C13 2.042(5) . ?
Fe1 C16 2.056(6) . ?
Fe1 C19 2.049(5) . ?
Fe1 C20 2.036(5) . ?
O1 C1 1.212(5) . ?
O2 C3 1.249(5) . ?
O3 C1 1.317(5) . ?
N1 C2 1.454(5) . ?
N1 C3 1.340(5) . ?
C1 C2 1.528(6) . ?
C2 C4 1.534(5) . ?
C3 C6 1.472(6) . ?
C4 C5 1.512(6) . ?
C5 C14 1.383(7) . ?
C5 C17 1.390(7) . ?
C6 C7 1.426(6) . ?
C6 C8 1.445(6) . ?
C7 C9 1.428(6) . ?
C8 C10 1.409(7) . ?
C9 C10 1.410(7) . ?
C11 C17 1.383(7) . ?
C11 C18 1.378(10) . ?
C12 C13 1.417(9) . ?
C12 C16 1.412(9) . ?
C13 C20 1.411(9) . ?
C14 C15 1.398(8) . ?
C15 C18 1.377(10) . ?
C16 C19 1.408(9) . ?
C19 C20 1.428(9) . ?
Cl1 C21 1.749(8) . ?
Cl2 C21 1.717(9) . ?
